data_4119003
loop_
_publ_author_name
'Lijun Zhou'
'Zhiming Li'
'Yue Zou'
'Quanrui Wang'
'Italo A. Sanhueza'
'Franziska Schoenebeck'
'Andreas Goeke'

_publ_section_title
;
 Tandem Nucleophilic Addition/Oxy-2-azonia-Cope Rearrangement for the
 Formation of Homoallylic Amides and Lactams: Total Synthesis and
 Structural Verification of Motuporamine G
;
_journal_name_full 'Journal of the American Chemical Society'
_journal_page_first 20009
_journal_page_last 20012
_journal_paper_doi 10.1021/ja310002m
_journal_volume 134
_journal_year 2012
_chemical_formula_sum 'C17 H23 N O2'
_chemical_formula_weight 273.36
_chemical_name_systematic
; 
 ? 
;
_space_group_IT_number 19
_symmetry_cell_setting orthorhombic
_symmetry_space_group_name_Hall 'P 2ac 2ab'
_symmetry_space_group_name_H-M 'P 21 21 21'
_atom_sites_solution_hydrogens geom
_atom_sites_solution_primary direct
_atom_sites_solution_secondary difmap
_audit_creation_method SHELXL-97
_cell_angle_alpha 90.00
_cell_angle_beta 90.00
_cell_angle_gamma 90.00
_cell_formula_units_Z 4
_cell_length_a 8.059(4)
_cell_length_b 12.224(5)
_cell_length_c 15.477(7)
_cell_measurement_reflns_used 826
_cell_measurement_temperature 293(2)
_cell_measurement_theta_max 25.310
_cell_measurement_theta_min 3.333
_cell_volume 1524.7(12)
_computing_cell_refinement 'Bruker SMART'
_computing_data_collection 'Bruker SMART'
_computing_data_reduction 'Bruker SHELXTL'
_computing_molecular_graphics 'Bruker SHELXTL'
_computing_publication_material 'Bruker SHELXTL'
_computing_structure_refinement 'SHELXL-97 (Sheldrick, 1997)'
_computing_structure_solution 'SHELXS-97 (Sheldrick, 1990)'
_diffrn_ambient_temperature 293(2)
_diffrn_measured_fraction_theta_full 0.998
_diffrn_measured_fraction_theta_max 0.998
_diffrn_measurement_device_type 'CCD area detector'
_diffrn_measurement_method 'phi and omega scans'
_diffrn_radiation_monochromator graphite
_diffrn_radiation_source 'fine-focus sealed tube'
_diffrn_radiation_type MoK\a
_diffrn_radiation_wavelength 0.71073
_diffrn_reflns_av_R_equivalents 0.0566
_diffrn_reflns_av_sigmaI/netI 0.0445
_diffrn_reflns_limit_h_max 9
_diffrn_reflns_limit_h_min -9
_diffrn_reflns_limit_k_max 15
_diffrn_reflns_limit_k_min -13
_diffrn_reflns_limit_l_max 18
_diffrn_reflns_limit_l_min -19
_diffrn_reflns_number 6874
_diffrn_reflns_theta_full 26.00
_diffrn_reflns_theta_max 26.00
_diffrn_reflns_theta_min 2.12
_exptl_absorpt_coefficient_mu 0.077
_exptl_absorpt_correction_T_max 0.9908
_exptl_absorpt_correction_T_min 0.9847
_exptl_absorpt_correction_type multi-scan
_exptl_absorpt_process_details sadabs
_exptl_crystal_colour colourless
_exptl_crystal_density_diffrn 1.191
_exptl_crystal_description block
_exptl_crystal_F_000 592
_exptl_crystal_size_max 0.20
_exptl_crystal_size_mid 0.15
_exptl_crystal_size_min 0.12
_refine_diff_density_max 0.131
_refine_diff_density_min -0.175
_refine_diff_density_rms 0.038
_refine_ls_abs_structure_details 'Flack H D (1983), Acta Cryst. A39, 876-881'
_refine_ls_abs_structure_Flack 0.1(12)
_refine_ls_extinction_method none
_refine_ls_goodness_of_fit_ref 0.996
_refine_ls_hydrogen_treatment constr
_refine_ls_matrix_type full
_refine_ls_number_parameters 182
_refine_ls_number_reflns 2951
_refine_ls_number_restraints 0
_refine_ls_restrained_S_all 0.996
_refine_ls_R_factor_all 0.0474
_refine_ls_R_factor_gt 0.0412
_refine_ls_shift/su_max 0.000
_refine_ls_shift/su_mean 0.000
_refine_ls_structure_factor_coef Fsqd
_refine_ls_weighting_details 'calc w=1/[\s^2^(Fo^2^)+(0.0656P)^2^+0.0000P] where P=(Fo^2^+2Fc^2^)/3'
_refine_ls_weighting_scheme calc
_refine_ls_wR_factor_gt 0.1011
_refine_ls_wR_factor_ref 0.1041
_reflns_number_gt 2569
_reflns_number_total 2951
_reflns_threshold_expression >2sigma(I)
_cod_data_source_file ja310002m_si_002.cif
_cod_data_source_block a11202a
_cod_database_code 4119003

loop_
_symmetry_equiv_pos_as_xyz
'x, y, z'
'-x+1/2, -y, z+1/2'
'-x, y+1/2, -z+1/2'
'x+1/2, -y+1/2, -z'

loop_
_atom_site_label
_atom_site_type_symbol
_atom_site_fract_x
_atom_site_fract_y
_atom_site_fract_z
_atom_site_U_iso_or_equiv
_atom_site_adp_type
_atom_site_occupancy
_atom_site_symmetry_multiplicity
_atom_site_calc_flag
_atom_site_refinement_flags
N1 N 0.13090(16) 0.53903(10) 0.70409(8) 0.0380(3) Uani 1 1 d .
O1 O 0.13943(16) 0.47182(9) 0.83908(7) 0.0510(3) Uani 1 1 d .
O2 O 0.22900(14) 0.57704(9) 0.63500(7) 0.0468(3) Uani 1 1 d .
C1 C 0.2136(2) 0.49315(13) 0.77298(10) 0.0411(4) Uani 1 1 d .
C2 C 0.3925(2) 0.45999(18) 0.75984(13) 0.0608(5) Uani 1 1 d .
H2A H 0.4361 0.4988 0.7101 0.073 Uiso 1 1 calc R
H2B H 0.3964 0.3824 0.7469 0.073 Uiso 1 1 calc R
C3 C 0.5038(3) 0.48273(19) 0.83732(12) 0.0658(5) Uani 1 1 d .
H3A H 0.4400 0.4692 0.8894 0.079 Uiso 1 1 calc R
H3B H 0.5943 0.4304 0.8364 0.079 Uiso 1 1 calc R
C4 C 0.5775(2) 0.5965(2) 0.84364(14) 0.0707(6) Uani 1 1 d .
H4A H 0.6235 0.6153 0.7876 0.085 Uiso 1 1 calc R
H4B H 0.6691 0.5938 0.8843 0.085 Uiso 1 1 calc R
C5 C 0.4613(3) 0.68874(17) 0.87133(12) 0.0606(5) Uani 1 1 d .
H5A H 0.4089 0.6688 0.9255 0.073 Uiso 1 1 calc R
H5B H 0.5264 0.7543 0.8814 0.073 Uiso 1 1 calc R
C6 C 0.3306(2) 0.71359(14) 0.80690(10) 0.0483(4) Uani 1 1 d .
H6 H 0.3669 0.7240 0.7505 0.058 Uiso 1 1 calc R
C7 C 0.1684(2) 0.72293(12) 0.81945(10) 0.0459(4) Uani 1 1 d .
C8 C 0.0541(2) 0.72816(14) 0.74328(11) 0.0478(4) Uani 1 1 d .
H8A H 0.1126 0.7591 0.6942 0.057 Uiso 1 1 calc R
H8B H -0.0391 0.7754 0.7566 0.057 Uiso 1 1 calc R
C9 C -0.00969(18) 0.61309(12) 0.71986(9) 0.0383(3) Uani 1 1 d .
H9 H -0.0684 0.5851 0.7707 0.046 Uiso 1 1 calc R
C10 C 0.0875(3) 0.71690(18) 0.90626(12) 0.0622(5) Uani 1 1 d .
H10A H 0.1713 0.7138 0.9503 0.093 Uiso 1 1 calc R
H10B H 0.0197 0.6525 0.9093 0.093 Uiso 1 1 calc R
H10C H 0.0197 0.7805 0.9149 0.093 Uiso 1 1 calc R
C11 C -0.12987(18) 0.60793(12) 0.64516(9) 0.0391(3) Uani 1 1 d .
C12 C -0.1646(2) 0.69665(15) 0.59269(12) 0.0569(5) Uani 1 1 d .
H12 H -0.1163 0.7642 0.6042 0.068 Uiso 1 1 calc R
C13 C -0.2708(3) 0.68507(19) 0.52329(14) 0.0727(6) Uani 1 1 d .
H13 H -0.2924 0.7449 0.4880 0.087 Uiso 1 1 calc R
C14 C -0.3449(2) 0.58676(17) 0.50572(12) 0.0630(5) Uani 1 1 d .
H14 H -0.4161 0.5797 0.4588 0.076 Uiso 1 1 calc R
C15 C -0.3127(2) 0.49868(17) 0.55817(12) 0.0577(5) Uani 1 1 d .
H15 H -0.3624 0.4315 0.5469 0.069 Uiso 1 1 calc R
C16 C -0.2070(2) 0.50976(15) 0.62735(11) 0.0503(4) Uani 1 1 d .
H16 H -0.1871 0.4498 0.6629 0.060 Uiso 1 1 calc R
C17 C 0.2188(3) 0.5017(2) 0.56424(10) 0.0637(5) Uani 1 1 d .
H17A H 0.2624 0.4321 0.5817 0.096 Uiso 1 1 calc R
H17B H 0.2822 0.5293 0.5164 0.096 Uiso 1 1 calc R
H17C H 0.1050 0.4934 0.5472 0.096 Uiso 1 1 calc R

loop_
_atom_site_aniso_label
_atom_site_aniso_U_11
_atom_site_aniso_U_22
_atom_site_aniso_U_33
_atom_site_aniso_U_23
_atom_site_aniso_U_13
_atom_site_aniso_U_12
N1 0.0382(6) 0.0396(7) 0.0361(6) 0.0005(5) 0.0037(6) 0.0030(5)
O1 0.0626(7) 0.0439(6) 0.0466(6) 0.0087(5) 0.0023(6) 0.0018(5)
O2 0.0450(6) 0.0595(7) 0.0360(5) -0.0026(5) 0.0078(5) -0.0015(5)
C1 0.0468(9) 0.0344(8) 0.0421(8) -0.0066(6) -0.0016(7) 0.0050(7)
C2 0.0530(10) 0.0762(13) 0.0532(10) -0.0142(9) -0.0081(9) 0.0255(9)
C3 0.0582(11) 0.0850(15) 0.0542(11) -0.0073(10) -0.0132(9) 0.0234(10)
C4 0.0471(9) 0.1076(18) 0.0573(11) 0.0000(11) -0.0095(9) 0.0004(11)
C5 0.0636(11) 0.0701(13) 0.0481(10) -0.0026(9) -0.0085(9) -0.0155(10)
C6 0.0614(10) 0.0460(9) 0.0375(8) -0.0009(6) -0.0001(8) -0.0139(8)
C7 0.0621(10) 0.0325(8) 0.0431(8) -0.0044(6) -0.0002(8) -0.0029(7)
C8 0.0565(10) 0.0363(9) 0.0505(9) -0.0011(7) -0.0026(8) 0.0043(7)
C9 0.0378(7) 0.0372(8) 0.0398(7) 0.0008(6) 0.0054(6) 0.0034(6)
C10 0.0713(12) 0.0632(13) 0.0520(10) -0.0113(8) 0.0105(10) 0.0062(10)
C11 0.0343(7) 0.0397(8) 0.0435(8) 0.0004(6) 0.0046(7) 0.0035(6)
C12 0.0586(10) 0.0440(10) 0.0679(11) 0.0105(8) -0.0149(10) -0.0038(8)
C13 0.0756(13) 0.0650(13) 0.0776(13) 0.0190(10) -0.0287(12) -0.0003(11)
C14 0.0510(10) 0.0763(14) 0.0618(12) 0.0007(9) -0.0168(9) -0.0003(10)
C15 0.0467(9) 0.0587(11) 0.0676(11) -0.0069(9) -0.0066(9) -0.0077(9)
C16 0.0479(9) 0.0432(9) 0.0597(10) 0.0043(7) -0.0011(8) 0.0006(7)
C17 0.0584(11) 0.0937(15) 0.0390(9) -0.0183(9) 0.0026(8) 0.0052(11)

loop_
_atom_type_symbol
_atom_type_description
_atom_type_scat_dispersion_real
_atom_type_scat_dispersion_imag
_atom_type_scat_source
C C 0.0033 0.0016 'International Tables Vol C Tables 4.2.6.8 and 6.1.1.4'
H H 0.0000 0.0000 'International Tables Vol C Tables 4.2.6.8 and 6.1.1.4'
O O 0.0106 0.0060 'International Tables Vol C Tables 4.2.6.8 and 6.1.1.4'
N N 0.0061 0.0033 'International Tables Vol C Tables 4.2.6.8 and 6.1.1.4'

loop_
_geom_angle_atom_site_label_1
_geom_angle_atom_site_label_2
_geom_angle_atom_site_label_3
_geom_angle
C1 N1 O2 116.77(12)
C1 N1 C9 119.68(12)
O2 N1 C9 110.81(11)
N1 O2 C17 109.64(13)
O1 C1 N1 120.12(15)
O1 C1 C2 121.73(16)
N1 C1 C2 117.83(15)
C1 C2 C3 114.01(15)
C1 C2 H2A 108.8
C3 C2 H2A 108.8
C1 C2 H2B 108.8
C3 C2 H2B 108.8
H2A C2 H2B 107.6
C4 C3 C2 116.70(18)
C4 C3 H3A 108.1
C2 C3 H3A 108.1
C4 C3 H3B 108.1
C2 C3 H3B 108.1
H3A C3 H3B 107.3
C3 C4 C5 117.08(17)
C3 C4 H4A 108.0
C5 C4 H4A 108.0
C3 C4 H4B 108.0
C5 C4 H4B 108.0
H4A C4 H4B 107.3
C6 C5 C4 113.49(16)
C6 C5 H5A 108.9
C4 C5 H5A 108.9
C6 C5 H5B 108.9
C4 C5 H5B 108.9
H5A C5 H5B 107.7
C7 C6 C5 128.30(16)
C7 C6 H6 115.8
C5 C6 H6 115.8
C6 C7 C10 123.84(16)
C6 C7 C8 119.63(15)
C10 C7 C8 116.21(16)
C7 C8 C9 110.58(13)
C7 C8 H8A 109.5
C9 C8 H8A 109.5
C7 C8 H8B 109.5
C9 C8 H8B 109.5
H8A C8 H8B 108.1
N1 C9 C11 109.96(11)
N1 C9 C8 110.11(13)
C11 C9 C8 115.63(12)
N1 C9 H9 106.9
C11 C9 H9 106.9
C8 C9 H9 106.9
C7 C10 H10A 109.5
C7 C10 H10B 109.5
H10A C10 H10B 109.5
C7 C10 H10C 109.5
H10A C10 H10C 109.5
H10B C10 H10C 109.5
C16 C11 C12 118.27(16)
C16 C11 C9 118.60(13)
C12 C11 C9 123.13(14)
C13 C12 C11 120.10(17)
C13 C12 H12 119.9
C11 C12 H12 119.9
C14 C13 C12 120.98(17)
C14 C13 H13 119.5
C12 C13 H13 119.5
C13 C14 C15 119.25(17)
C13 C14 H14 120.4
C15 C14 H14 120.4
C14 C15 C16 120.01(18)
C14 C15 H15 120.0
C16 C15 H15 120.0
C15 C16 C11 121.38(16)
C15 C16 H16 119.3
C11 C16 H16 119.3
O2 C17 H17A 109.5
O2 C17 H17B 109.5
H17A C17 H17B 109.5
O2 C17 H17C 109.5
H17A C17 H17C 109.5
H17B C17 H17C 109.5

loop_
_geom_bond_atom_site_label_1
_geom_bond_atom_site_label_2
_geom_bond_distance
N1 C1 1.377(2)
N1 O2 1.4087(16)
N1 C9 1.4707(19)
O1 C1 1.2133(19)
O2 C17 1.433(2)
C1 C2 1.511(2)
C2 C3 1.523(3)
C2 H2A 0.9700
C2 H2B 0.9700
C3 C4 1.516(4)
C3 H3A 0.9700
C3 H3B 0.9700
C4 C5 1.527(3)
C4 H4A 0.9700
C4 H4B 0.9700
C5 C6 1.482(3)
C5 H5A 0.9700
C5 H5B 0.9700
C6 C7 1.326(3)
C6 H6 0.9300
C7 C10 1.495(3)
C7 C8 1.497(2)
C8 C9 1.541(2)
C8 H8A 0.9700
C8 H8B 0.9700
C9 C11 1.510(2)
C9 H9 0.9800
C10 H10A 0.9600
C10 H10B 0.9600
C10 H10C 0.9600
C11 C16 1.379(2)
C11 C12 1.383(2)
C12 C13 1.381(3)
C12 H12 0.9300
C13 C14 1.369(3)
C13 H13 0.9300
C14 C15 1.373(3)
C14 H14 0.9300
C15 C16 1.375(2)
C15 H15 0.9300
C16 H16 0.9300
C17 H17A 0.9600
C17 H17B 0.9600
C17 H17C 0.9600
